data_2009239
loop_
_publ_author_name
'Huang, Songping D.'
'Lewandowski, Brad J.'
'Liu, Chibiao (Charles)'
'Shan, Yongkui'

_publ_section_title
;
 [Cd(4,4'-bipy)~2~(NO~3~)~2~](2-nitroaniline)~2~, a novel
 two-dimensional lattice inclusion compound
;
_journal_issue 12
_journal_name_full 'Acta Crystallographica Section C'
_journal_page_first 2016
_journal_page_last 2018
_journal_paper_doi 10.1107/S0108270199011130
_journal_volume 55
_journal_year 1999
_chemical_formula_iupac '[Cd (N O3)2 (C10 H8 N2)2] , 2C6 H6 N2 O2'
_chemical_formula_moiety 'C32 H28 Cd N10 O10'
_chemical_formula_sum 'C32 H28 Cd N10 O10'
_chemical_formula_weight 825.04
_space_group_IT_number 15
_symmetry_cell_setting monoclinic
_symmetry_space_group_name_Hall '-C 2yc'
_symmetry_space_group_name_H-M 'C 1 2/c 1'
_audit_creation_method 'by teXsan v1.8'
_cell_angle_alpha 90
_cell_angle_beta 100.544(2)
_cell_angle_gamma 90
_cell_formula_units_Z 4
_cell_length_a 21.850(2)
_cell_length_b 11.7687(7)
_cell_length_c 13.3256(8)
_cell_measurement_reflns_used 1096
_cell_measurement_temperature 298.2
_cell_measurement_theta_max 27.09
_cell_measurement_theta_min 1.34
_cell_volume 3368.8(4)
_computing_cell_refinement 'SAINT (Siemens, 1994b)'
_computing_data_collection 'SMART (Siemens, 1994a)'
_computing_data_reduction SAINT
_computing_publication_material TEXSAN
_computing_structure_refinement 'TEXSAN (Molecular Structure Corporation, 1995)'
_computing_structure_solution 'SIR92 (Altomare et al., 1993)'
_diffrn_ambient_temperature 298.2
_diffrn_measurement_device_type 'Bruker SMART CCD'
_diffrn_measurement_method '\w scans'
_diffrn_radiation_monochromator graphite
_diffrn_radiation_source 'X-ray tube'
_diffrn_radiation_type 'Mo K\a'
_diffrn_radiation_wavelength 0.7107
_diffrn_reflns_av_R_equivalents 0.024
_diffrn_reflns_av_sigmaI/netI 0.060
_diffrn_reflns_limit_h_max 27
_diffrn_reflns_limit_h_min 0
_diffrn_reflns_limit_k_max 14
_diffrn_reflns_limit_k_min -14
_diffrn_reflns_limit_l_max 15
_diffrn_reflns_limit_l_min -17
_diffrn_reflns_number 9000
_diffrn_reflns_reduction_process 'Lp corrections applied'
_diffrn_reflns_theta_max 27.09
_diffrn_reflns_theta_min 1.55
_diffrn_standards_decay_% 0.00
_diffrn_standards_interval_count 0
_diffrn_standards_number 0
_exptl_absorpt_coefficient_mu 0.724
_exptl_absorpt_correction_T_max 0.930
_exptl_absorpt_correction_T_min 0.800
_exptl_absorpt_correction_type multi-scan
_exptl_absorpt_process_details '(SADABS; Sheldrick, 1996)'
_exptl_crystal_colour yellow
_exptl_crystal_density_diffrn 1.627
_exptl_crystal_density_meas ?
_exptl_crystal_description prism
_exptl_crystal_F_000 1672.00
_exptl_crystal_size_max 0.3
_exptl_crystal_size_mid 0.2
_exptl_crystal_size_min 0.1
_refine_diff_density_max 0.48
_refine_diff_density_min -0.41
_refine_ls_extinction_method none
_refine_ls_goodness_of_fit_all 1.06
_refine_ls_goodness_of_fit_ref 1.09
_refine_ls_hydrogen_treatment noref
_refine_ls_matrix_type full
_refine_ls_number_constraints 0
_refine_ls_number_parameters 242
_refine_ls_number_reflns 2733
_refine_ls_number_restraints 0
_refine_ls_R_factor_all 0.055
_refine_ls_R_factor_gt 0.051
_refine_ls_shift/su_max <0.001
_refine_ls_shift/su_mean 0.001
_refine_ls_structure_factor_coef Fsqd
_refine_ls_weighting_details 'w = 1/[\s^2^(Fo) + 0.00055|Fo|^2^]'
_refine_ls_weighting_scheme sigma
_refine_ls_wR_factor_all 0.089
_refine_ls_wR_factor_ref 0.083
_reflns_number_gt 2733
_reflns_number_total 3519
_reflns_threshold_expression I>2.5\s(I)
_cod_data_source_file da1076.cif
_cod_data_source_block cbl31
_cod_depositor_comments
;
The following automatic conversions were performed:

'_exptl_crystal_density_meas' value 'not measured' was changed to '?'
- the value is perceived as not measured.

Automatic conversion script
Id: cif_fix_values 3008 2015-01-20 13:52:24Z robertas 
;
_cod_original_cell_volume 3368.8(3)
_cod_original_sg_symbol_H-M 'C 2/c'
_cod_original_formula_sum 'C32 H28 Cd N10 O10 '
_cod_database_code 2009239

loop_
_symmetry_equiv_pos_as_xyz
'  +x,  +y,  +z'
'1/2+x,1/2+y,  +z'
'  -x,  +y,1/2-z'
1/2-x,1/2+y,1/2-z
'  -x,  -y,  -z'
'1/2-x,1/2-y,  -z'
'  +x,  -y,1/2+z'
1/2+x,1/2-y,1/2+z

loop_
_atom_site_label
_atom_site_fract_x
_atom_site_fract_y
_atom_site_fract_z
_atom_site_U_iso_or_equiv
_atom_site_adp_type
_atom_site_calc_flag
_atom_site_calc_attached_atom
_atom_site_refinement_flags
_atom_site_occupancy
Cd 1 0.19119(2) 0.25 0.03256(9) Uani d ? ST 1
O1 1.1050(2) 0.2679(5) 0.0413(6) 0.179(3) Uani d ? . 1
O2 1.02680(10) 0.1931(2) 0.0869(2) 0.0642(9) Uani d ? . 1
O3 1.1046(2) 0.0967(4) 0.0602(4) 0.128(2) Uani d ? . 1
O4 1.3530(3) 0.1564(6) 0.2950(5) 0.152(2) Uani d ? . 1
O5 1.3859(2) 0.0717(5) 0.4405(4) 0.151(2) Uani d ? . 1
N1 1 0.9923(3) 0.25 0.0370(10) Uani d ? ST 1
N2 1 0.3907(3) 0.25 0.0400(10) Uani d ? ST 1
N3 1.10140(10) 0.2076(2) 0.3450(2) 0.0387(7) Uani d ? . 1
N4 1.07980(10) 0.1888(3) 0.0647(2) 0.0495(8) Uani d ? . 1
N5 1.2427(2) 0.1102(6) 0.1919(4) 0.123(2) Uani d ? . 1
N6 1.3470(2) 0.0874(6) 0.3633(5) 0.109(2) Uani d ? . 1
C1 1.0124(2) 0.9324(3) 0.1704(2) 0.0426(9) Uani d ? . 1
C2 1.0135(2) 0.8151(3) 0.1676(2) 0.0415(9) Uani d ? . 1
C3 1 0.7536(3) 0.25 0.0360(10) Uani d ? ST 1
C4 1 0.6274(3) 0.25 0.0360(10) Uani d ? ST 1
C5 1.0167(2) 0.5667(3) 0.3397(2) 0.0442(9) Uani d ? . 1
C6 1.0158(2) 0.4494(3) 0.3370(2) 0.0450(9) Uani d ? . 1
C7 1.1416(2) 0.2823(3) 0.3197(3) 0.0520(10) Uani d ? . 1
C8 1.1998(2) 0.3011(3) 0.3778(3) 0.0550(10) Uani d ? . 1
C9 1.21900(10) 0.2411(3) 0.4677(2) 0.0344(8) Uani d ? . 1
C10 1.17680(10) 0.1626(3) 0.4925(3) 0.0428(9) Uani d ? . 1
C11 1.11950(10) 0.1488(3) 0.4302(3) 0.0435(9) Uani d ? . 1
C12 1.2901(2) 0.0227(4) 0.3501(4) 0.0710(10) Uani d ? . 1
C13 1.2838(3) -0.0557(6) 0.4260(5) 0.105(2) Uani d ? . 1
C14 1.2296(4) -0.1153(5) 0.4207(6) 0.111(3) Uani d ? . 1
C15 1.1818(3) -0.0981(5) 0.3385(6) 0.104(2) Uani d ? . 1
C16 1.1872(2) -0.0250(5) 0.2660(4) 0.082(2) Uani d ? . 1
C17 1.2410(2) 0.0379(4) 0.2686(4) 0.074(2) Uani d ? . 1
H1 1.0209 0.9728 0.1129 0.051 Uiso c ? . 1
H2 1.0234 0.7767 0.1099 0.050 Uiso c ? . 1
H3 1.0287 0.6054 0.4027 0.053 Uiso c ? . 1
H4 1.0268 0.4087 0.3992 0.054 Uiso c ? . 1
H5 1.1298 0.3249 0.2587 0.063 Uiso c ? . 1
H6 1.2269 0.3554 0.3562 0.066 Uiso c ? . 1
H7 1.1874 0.1182 0.5527 0.051 Uiso c ? . 1
H8 1.0916 0.0944 0.4494 0.052 Uiso c ? . 1
H9 1.3172 -0.0676 0.4816 0.125 Uiso c ? . 1
H10 1.2249 -0.1678 0.4728 0.134 Uiso c ? . 1
H11 1.1444 -0.1401 0.3345 0.126 Uiso c ? . 1
H12 1.1534 -0.0153 0.2107 0.098 Uiso c ? . 1
H13 1.2789 0.1547 0.1911 0.149 Uiso c ? . 1
H14 1.2077 0.1171 0.1382 0.149 Uiso c ? . 1

loop_
_atom_site_aniso_label
_atom_site_aniso_U_11
_atom_site_aniso_U_22
_atom_site_aniso_U_33
_atom_site_aniso_U_12
_atom_site_aniso_U_13
_atom_site_aniso_U_23
Cd 0.0294(2) 0.0198(2) 0.0432(2) 0 -0.00700(10) 0
O1 0.110(4) 0.108(3) 0.322(9) -0.042(3) 0.050(4) 0.074(5)
O2 0.052(2) 0.087(2) 0.053(2) 0.0090(10) 0.0100(10) -0.0040(10)
O3 0.093(3) 0.089(3) 0.216(5) 0.029(2) 0.060(3) 0.017(3)
O4 0.108(4) 0.183(6) 0.168(5) -0.017(4) 0.030(4) 0.037(5)
O5 0.089(3) 0.211(6) 0.134(4) 0.032(3) -0.031(3) -0.060(4)
N1 0.039(2) 0.022(2) 0.046(2) 0 0.001(2) 0
N2 0.045(2) 0.022(2) 0.046(2) 0 -0.005(2) 0
N3 0.0290(10) 0.0340(10) 0.049(2) -0.0020(10) -0.0040(10) 0.0040(10)
N4 0.047(2) 0.048(2) 0.052(2) -0.007(2) 0.0040(10) 0.0010(10)
N5 0.096(4) 0.188(6) 0.088(4) 0.007(4) 0.021(3) 0.021(4)
N6 0.079(3) 0.135(5) 0.110(4) 0.025(3) 0.008(3) -0.036(4)
C1 0.052(2) 0.029(2) 0.046(2) -0.0030(10) 0.007(2) 0.0040(10)
C2 0.055(2) 0.0260(10) 0.044(2) 0.0010(10) 0.0110(10) -0.0020(10)
C3 0.039(2) 0.022(2) 0.044(3) 0 0.003(2) 0
C4 0.045(3) 0.021(2) 0.043(3) 0 0.003(2) 0
C5 0.065(2) 0.0250(10) 0.040(2) -0.0010(10) 0.000(2) -0.0050(10)
C6 0.062(2) 0.027(2) 0.040(2) 0.0000(10) -0.008(2) 0.0030(10)
C7 0.037(2) 0.056(2) 0.057(2) -0.012(2) -0.011(2) 0.020(2)
C8 0.037(2) 0.060(2) 0.061(2) -0.019(2) -0.009(2) 0.025(2)
C9 0.0280(10) 0.033(2) 0.040(2) -0.0010(10) 0.0010(10) 0.0000(10)
C10 0.035(2) 0.046(2) 0.044(2) -0.0050(10) -0.0030(10) 0.0120(10)
C11 0.029(2) 0.041(2) 0.056(2) -0.0080(10) -0.0040(10) 0.011(2)
C12 0.056(3) 0.077(3) 0.078(3) 0.016(2) 0.008(2) -0.025(3)
C13 0.114(5) 0.091(4) 0.108(5) 0.053(4) 0.015(4) -0.009(4)
C14 0.128(6) 0.078(4) 0.137(6) 0.023(4) 0.047(5) 0.014(4)
C15 0.116(5) 0.076(4) 0.125(5) 0.014(3) 0.034(5) -0.021(4)
C16 0.070(3) 0.094(4) 0.085(4) 0.011(3) 0.022(3) -0.026(3)
C17 0.076(3) 0.085(3) 0.066(3) 0.016(3) 0.029(2) -0.010(2)

loop_
_atom_type_symbol
_atom_type_scat_dispersion_real
_atom_type_scat_dispersion_imag
_atom_type_scat_source
Cd -1.005 1.202
;International Tables for Crystallography
(1992, Vol. C, Tables 4.2.6.8 and 6.1.1.1)
;
C 0.002 0.002
;International Tables for Crystallography
(1992, Vol. C, Tables 4.2.6.8 and 6.1.1.1)
;
N 0.004 0.003
;International Tables for Crystallography
(1992, Vol. C, Tables 4.2.6.8 and 6.1.1.1)
;
O 0.008 0.006
;International Tables for Crystallography
(1992, Vol. C, Tables 4.2.6.8 and 6.1.1.1)
;
H 0.000 0.000
;International Tables for Crystallography
(1992, Vol. C, Table 6.1.1.2)
;

loop_
_geom_angle_atom_site_label_1
_geom_angle_atom_site_label_2
_geom_angle_atom_site_label_3
_geom_angle_site_symmetry_1
_geom_angle_site_symmetry_3
_geom_angle
_geom_angle_publ_flag
O2 Cd O2 . 3_755 178.90(10) yes
O2 Cd N1 . 1_545 90.55(7) n
O2 Cd N2 . . 89.45(7) no
O2 Cd N3 . . 97.30(10) yes
O2 Cd N3 . 3_755 82.60(10) no
O2 Cd N1 3_755 1_545 90.55(7) yes
O2 Cd N2 3_755 . 89.45(7) no
O2 Cd N3 3_755 . 82.60(10) yes
O2 Cd N3 3_755 3_755 97.30(10) no
N1 Cd N2 1_545 . 180.0 yes
N1 Cd N3 1_545 . 94.71(6) yes
N1 Cd N3 1_545 3_755 94.71(6) no
N2 Cd N3 . . 85.29(6) yes
N2 Cd N3 . 3_755 85.29(6) no
N3 Cd N3 . 3_755 170.60(10) no
Cd O2 N4 . . 128.1(2) yes
Cd N1 C1 1_565 . 121.7(2) no
Cd N1 C1 1_565 3_755 121.7(2) no
C1 N1 C1 . 3_755 116.6(4) no
Cd N2 C6 . . 121.0(2) no
Cd N2 C6 . 3_755 121.0(2) no
C6 N2 C6 . 3_755 117.9(4) no
Cd N3 C7 . . 121.3(2) no
Cd N3 C11 . . 121.6(2) no
C7 N3 C11 . . 116.9(3) no
O1 N4 O2 . . 122.7(4) no
O1 N4 O3 . . 117.8(5) no
O2 N4 O3 . . 119.2(4) no
C17 N5 H13 . . 120.0 no
C17 N5 H14 . . 119.9 no
H13 N5 H14 . . 120.1 no
O4 N6 O5 . . 124.4(7) no
O4 N6 C12 . . 117.3(6) no
O5 N6 C12 . . 118.3(7) no
N1 C1 C2 . . 123.6(3) no
N1 C1 H1 . . 118.2 no
C2 C1 H1 . . 118.2 no
C1 C2 C3 . . 119.4(3) no
C1 C2 H2 . . 120.3 no
C3 C2 H2 . . 120.3 no
C2 C3 C2 . 3_755 117.3(4) no
C2 C3 C4 . . 121.3(2) no
C2 C3 C4 3_755 . 121.3(2) no
C3 C4 C5 . . 121.1(2) no
C3 C4 C5 . 3_755 121.1(2) no
C5 C4 C5 . 3_755 117.7(4) no
C4 C5 C6 . . 119.6(3) no
C4 C5 H3 . . 120.2 no
C6 C5 H3 . . 120.2 no
N2 C6 C5 . . 122.6(3) no
N2 C6 H4 . . 118.7 no
C5 C6 H4 . . 118.7 no
N3 C7 C8 . . 123.2(3) no
N3 C7 H5 . . 118.4 no
C8 C7 H5 . . 118.4 no
C7 C8 C9 . . 120.3(3) no
C7 C8 H6 . . 119.9 no
C9 C8 H6 . . 119.8 no
C8 C9 C9 . 6_756 122.0(3) no
C8 C9 C10 . . 115.8(3) no
C9 C9 C10 6_756 . 122.2(3) no
C9 C10 C11 . . 120.3(3) no
C9 C10 H7 . . 119.8 no
C11 C10 H7 . . 119.9 no
N3 C11 C10 . . 123.4(3) no
N3 C11 H8 . . 118.3 no
C10 C11 H8 . . 118.3 no
N6 C12 C13 . . 117.3(6) no
N6 C12 C17 . . 123.5(5) no
C13 C12 C17 . . 119.1(5) no
C12 C13 C14 . . 120.1(6) no
C12 C13 H9 . . 120.0 no
C14 C13 H9 . . 119.9 no
C13 C14 C15 . . 119.2(6) no
C13 C14 H10 . . 120.3 no
C15 C14 H10 . . 120.5 no
C14 C15 C16 . . 121.4(7) no
C14 C15 H11 . . 119.1 no
C16 C15 H11 . . 119.5 no
C15 C16 C17 . . 121.5(6) no
C15 C16 H12 . . 119.2 no
C17 C16 H12 . . 119.3 no
N5 C17 C12 . . 123.6(5) no
N5 C17 C16 . . 117.7(5) no
C12 C17 C16 . . 118.7(5) no

loop_
_geom_bond_atom_site_label_1
_geom_bond_atom_site_label_2
_geom_bond_site_symmetry_1
_geom_bond_site_symmetry_2
_geom_bond_distance
_geom_bond_publ_flag
Cd O2 . . 2.352(3) yes
Cd O2 . 3_755 2.352(3) yes
Cd N1 . 1_545 2.341(4) yes
Cd N2 . . 2.348(4) yes
Cd N3 . . 2.349(2) yes
Cd N3 . 3_755 2.349(2) yes
O1 N4 . . 1.152(5) yes
O2 N4 . . 1.249(4) yes
O3 N4 . . 1.218(4) yes
O4 N6 . . 1.244(7) yes
O5 N6 . . 1.223(6) yes
N1 C1 . . 1.342(4) yes
N1 C1 . 3_755 1.342(4) no
N2 C6 . . 1.339(4) yes
N2 C6 . 3_755 1.339(4) no
N3 C7 . . 1.331(4) yes
N3 C11 . . 1.328(4) no
N5 C17 . . 1.336(7) yes
N5 H13 . . 0.95 no
N5 H14 . . 0.95 no
N6 C12 . . 1.442(7) yes
C1 C2 . . 1.381(4) yes
C1 H1 . . 0.95 no
C2 C3 . . 1.391(4) yes
C2 H2 . . 0.95 no
C3 C4 . . 1.485(5) yes
C4 C5 . . 1.383(4) yes
C4 C5 . 3_755 1.383(4) no
C5 C6 . . 1.381(4) yes
C5 H3 . . 0.95 no
C6 H4 . . 0.95 no
C7 C8 . . 1.380(4) no
C7 H5 . . 0.95 no
C8 C9 . . 1.387(4) no
C8 H6 . . 0.95 no
C9 C9 . 6_756 1.481(5) no
C9 C10 . . 1.388(4) no
C10 C11 . . 1.379(4) no
C10 H7 . . 0.95 no
C11 H8 . . 0.95 no
C12 C13 . . 1.394(8) no
C12 C17 . . 1.391(7) no
C13 C14 . . 1.366(9) no
C13 H9 . . 0.95 no
C14 C15 . . 1.382(9) no
C14 H10 . . 0.95 no
C15 C16 . . 1.315(8) no
C15 H11 . . 0.95 no
C16 C17 . . 1.384(7) no
C16 H12 . . 0.95 no

loop_
_geom_contact_atom_site_label_1
_geom_contact_atom_site_label_2
_geom_contact_distance
_geom_contact_site_symmetry_2
_geom_contact_publ_flag
Cd C1 3.253(3) 1_545 no
O1 C13 3.166(7) 4_755 no
O1 C2 3.572(7) 5_765 no
O1 C5 3.582(7) 7_564 no
O1 O5 3.587(9) 4_755 no
O2 C2 3.345(4) 5_765 no
O3 N5 3.205(7) . no
O3 C16 3.320(8) . no
O3 C11 3.414(6) 7_554 no
O3 C14 3.581(8) 7_554 no
O4 C4 3.392(6) 2_545 no
O4 C15 3.405(9) 4_755 no
O4 C2 3.423(7) 4_745 no
O4 C3 3.563(6) 2_545 no
O5 C6 3.337(6) 6_756 no
O5 C5 3.373(6) 2_545 no
O5 C9 3.554(6) 6_756 no
O5 C10 3.591(6) 6_756 no
N1 N3 3.450(3) 1_565 no
N1 N3 3.450(3) 3_765 no
N3 C16 3.583(5) . no
N4 C2 3.381(4) 5_765 no
N5 C14 3.574(9) 7_554 no
N5 C8 3.593(7) . no
N6 C9 3.524(6) 6_756 no
C9 C12 3.516(5) . no
C11 C16 3.513(6) . no
C11 C15 3.522(6) . no

loop_
_geom_torsion_atom_site_label_1
_geom_torsion_atom_site_label_2
_geom_torsion_atom_site_label_3
_geom_torsion_atom_site_label_4
_geom_torsion_site_symmetry_2
_geom_torsion_site_symmetry_3
_geom_torsion_site_symmetry_4
_geom_torsion
_geom_torsion_publ_flag
Cd O2 N4 O1 . . . -101.9(6) no
Cd O2 N4 O3 . . . 83.7(5) no
Cd O2 N4 O1 3_755 3_755 3_755 -101.9(6) no
Cd O2 N4 O3 3_755 3_755 3_755 83.7(5) no
Cd N2 C6 C5 . . . 179.6(3) no
Cd N2 C6 C5 . 3_755 3_755 179.6(3) no
Cd N3 C7 C8 . . . 174.7(3) no
Cd N3 C11 C10 . . . -174.6(3) no
Cd N3 C7 C8 3_755 3_755 3_755 174.7(3) no
Cd N3 C11 C10 3_755 3_755 3_755 -174.6(3) no
O2 Cd O2 N4 . 3_755 3_755 93.4(3) no
O2 Cd N2 C6 . . . -148.7(2) no
O2 Cd N2 C6 . . 3_755 31.3(2) no
O2 Cd N3 C7 . . . 45.4(3) no
O2 Cd N3 C11 . . . -139.6(3) no
O2 Cd N3 C7 . 3_755 3_755 -133.5(3) no
O2 Cd N3 C11 . 3_755 3_755 41.5(3) no
O4 N6 C12 C13 . . . 179.2(5) no
O4 N6 C12 C17 . . . -3.5(8) no
O5 N6 C12 C13 . . . -1.3(7) no
O5 N6 C12 C17 . . . 176.0(5) no
N1 C1 C2 C3 . . . 1.2(5) no
N1 C1 C2 C3 3_755 3_755 . 1.2(5) no
N2 Cd O2 N4 . . . 93.4(3) no
N2 Cd O2 N4 . 3_755 3_755 93.4(3) no
N2 Cd N3 C7 . . . -43.4(3) no
N2 Cd N3 C11 . . . 131.6(3) no
N2 Cd N3 C7 . 3_755 3_755 -43.4(3) no
N2 Cd N3 C11 . 3_755 3_755 131.6(3) no
N2 C6 C5 C4 . . . 0.8(5) no
N2 C6 C5 C4 3_755 3_755 . 0.8(5) no
N3 Cd O2 N4 . . . 8.2(3) no
N3 Cd O2 N4 . 3_755 3_755 178.7(3) no
N3 Cd N2 C6 . . . -51.2(2) no
N3 Cd N2 C6 . . 3_755 128.8(2) no
N3 Cd N3 C7 . 3_755 3_755 -43.4(3) no
N3 Cd N3 C11 . 3_755 3_755 131.6(3) no
N3 C7 C8 C9 . . . -0.2(7) no
N3 C11 C10 C9 . . . 0.0(6) no
N5 C17 C12 N6 . . . 3.2(7) no
N5 C17 C12 C13 . . . -179.5(5) no
N5 C17 C16 C15 . . . 179.9(5) no
N6 C12 C13 C14 . . . 176.5(5) no
N6 C12 C17 C16 . . . -176.9(4) no
C1 N1 C1 C2 . 3_755 3_755 -0.6(3) no
C1 C2 C3 C2 . . 3_755 -0.6(2) no
C1 C2 C3 C4 . . . 179.4(2) no
C2 C3 C4 C5 . . . 148.3(2) no
C2 C3 C4 C5 . . 3_755 -31.7(2) no
C3 C4 C5 C6 . . . 179.6(3) no
C3 C4 C5 C6 . 3_755 3_755 179.6(3) no
C5 C4 C5 C6 . 3_755 3_755 -0.4(3) no
C5 C6 N2 C6 . . 3_755 -0.4(3) no
C7 N3 C11 C10 . . . 0.7(5) no
C7 C8 C9 C9 . . 6_756 -179.9(4) no
C7 C8 C9 C10 . . . 0.8(6) no
C8 C7 N3 C11 . . . -0.6(6) no
C8 C9 C9 C8 . 6_756 6_756 180 no
C8 C9 C9 C10 . 6_756 6_756 0.8(7) no
C8 C9 C10 C11 . . . -0.7(5) no
C9 C9 C10 C11 6_756 6_756 6_756 -180.0(4) no
C10 C9 C9 C10 . 6_756 6_756 -180 no
C12 C13 C14 C15 . . . 1.0(9) no
C12 C17 C16 C15 . . . 0.0(7) no
C13 C12 C17 C16 . . . 0.4(7) no
C13 C14 C15 C16 . . . -0.6(9) no
C14 C13 C12 C17 . . . -0.9(8) no
C14 C15 C16 C17 . . . 0.1(9) no
